data_7155454
loop_
_publ_author_name
'Amako, Yuka'
'Arai, Shigeru'
'Nishida, Atsushi'

_publ_section_title
;
 Transfer of axial chirality through the nickel-catalysed hydrocyanation
 of chiral allenes.
;
_journal_issue 7
_journal_name_full 'Organic &amp; biomolecular chemistry'
_journal_page_first 1612
_journal_page_last 1617
_journal_paper_doi 10.1039/c7ob00047b
_journal_volume 15
_journal_year 2017
_chemical_absolute_configuration 'CHOOSE rm ad rmad syn or unk'
_chemical_formula_moiety 'C9 H13 N3 O5 S'
_chemical_formula_sum 'C9 H13 N3 O5 S'
_chemical_formula_weight 275.28
_chemical_melting_point 396
_chemical_name_systematic (E)-3,3-dimethyl-2-((S)-4-((E)-styryl)-1-tosylpyrrolidin-3-ylidene)butanenitrile
_space_group_crystal_system monoclinic
_space_group_IT_number 4
_space_group_name_Hall 'P 2yb'
_space_group_name_H-M_alt 'P 1 21 1'
_symmetry_space_group_name_Hall 'P 2yb'
_symmetry_space_group_name_H-M 'P 1 21 1'
_atom_sites_solution_hydrogens geom
_atom_sites_solution_primary direct
_atom_sites_solution_secondary difmap
_audit_update_record
;
2016-12-06 deposited with the CCDC.
2017-01-13 downloaded from the CCDC.
;
_cell_angle_alpha 90.0000
_cell_angle_beta 104.0503(10)
_cell_angle_gamma 90.0000
_cell_formula_units_Z 2
_cell_length_a 12.2397(2)
_cell_length_b 7.42711(13)
_cell_length_c 12.5508(2)
_cell_measurement_reflns_used 10110
_cell_measurement_temperature 93
_cell_measurement_theta_max 68.17
_cell_measurement_theta_min 3.63
_cell_volume 1106.80(3)
_computing_cell_refinement 'RAPID AUTO'
_computing_data_collection 'RAPID AUTO (Rigaku, ????)'
_computing_data_reduction 'RAPID AUTO'
_computing_molecular_graphics 'CrystalStructure 4.2.2'
_computing_publication_material 'CrystalStructure 4.2.2 (Rigaku, 2016)'
_computing_structure_refinement 'SHELXL97 (Sheldrick, 2008)'
_computing_structure_solution 'SHELXD97 (Sheldrick, 2008)'
_diffrn_ambient_temperature 93
_diffrn_detector_area_resol_mean 10.000
_diffrn_measured_fraction_theta_full 0.999
_diffrn_measured_fraction_theta_max 0.999
_diffrn_measurement_device_type 'Rigaku R-AXIS RAPID'
_diffrn_measurement_method \w
_diffrn_radiation_type 'Cu K\a'
_diffrn_radiation_wavelength 1.54187
_diffrn_reflns_av_R_equivalents 0.0513
_diffrn_reflns_Laue_measured_fraction_full 0.000
_diffrn_reflns_Laue_measured_fraction_max 0.000
_diffrn_reflns_limit_h_max 14
_diffrn_reflns_limit_h_min -14
_diffrn_reflns_limit_k_max 8
_diffrn_reflns_limit_k_min -8
_diffrn_reflns_limit_l_max 15
_diffrn_reflns_limit_l_min -15
_diffrn_reflns_number 11915
_diffrn_reflns_point_group_measured_fraction_full 0.000
_diffrn_reflns_point_group_measured_fraction_max 0.000
_diffrn_reflns_theta_full 68.170
_diffrn_reflns_theta_max 68.170
_diffrn_reflns_theta_min 3.630
_diffrn_standards_number 0
_exptl_absorpt_coefficient_mu 2.830
_exptl_absorpt_correction_T_max 0.754
_exptl_absorpt_correction_T_min 0.631
_exptl_absorpt_correction_type multi-scan
_exptl_absorpt_process_details 'ABSCOR (Rigaku, 1995)'
_exptl_crystal_colour colorless
_exptl_crystal_density_diffrn 1.652
_exptl_crystal_density_method 'not measured'
_exptl_crystal_description needle
_exptl_crystal_F_000 576.00
_exptl_crystal_size_max 0.100
_exptl_crystal_size_mid 0.100
_exptl_crystal_size_min 0.100
_refine_diff_density_max 0.20
_refine_diff_density_min -0.32
_refine_ls_abs_structure_details 'Flack, H. D. (1983), Acta Cryst. A39, 876-881.  1658 Friedel Pairs'
_refine_ls_abs_structure_Flack -0.03(2)
_refine_ls_extinction_method none
_refine_ls_goodness_of_fit_ref 1.087
_refine_ls_hydrogen_treatment constr
_refine_ls_number_parameters 271
_refine_ls_number_reflns 3854
_refine_ls_number_restraints 1
_refine_ls_R_factor_all 0.0558
_refine_ls_R_factor_gt 0.0403
_refine_ls_shift/su_max 0.001
_refine_ls_structure_factor_coef Fsqd
_refine_ls_weighting_details 'w = 1/[\s^2^(Fo^2^)+(0.0228P)^2^+0.3596P] where P=(Fo^2^+2Fc^2^)/3'
_refine_ls_weighting_scheme calc
_refine_ls_wR_factor_gt 0.0817
_refine_ls_wR_factor_ref 0.0971
_reflns_number_gt 3246
_reflns_number_total 3854
_reflns_threshold_expression F^2^>2.0\s(F^2^)
_cod_data_source_file c7ob00047b2.cif
_cod_data_source_block amako161205
_cod_depositor_comments
;
          Adding full bibliography for 7155454.cif.

2018-02-05
Z value changed to be consistent with given formula
                 miguel
;
_cod_original_formula_units_Z 4
_cod_original_cell_volume 1106.81(3)
_cod_database_code 7155454

loop_
_space_group_symop_id
_space_group_symop_operation_xyz
1 +X,+Y,+Z
2 -X,1/2+Y,-Z

loop_
_atom_site_label
_atom_site_type_symbol
_atom_site_fract_x
_atom_site_fract_y
_atom_site_fract_z
_atom_site_U_iso_or_equiv
_atom_site_adp_type
_atom_site_occupancy
_atom_site_symmetry_multiplicity
_atom_site_calc_flag
_atom_site_refinement_flags
S6 S 1.03277(5) 0.50861(10) 0.27835(5) 0.02752(17) Uani 1 1 d .
O7 O 1.01406(16) 0.3485(3) 0.33600(17) 0.0333(5) Uani 1 1 d .
O8 O 1.14333(15) 0.5528(3) 0.26653(16) 0.0355(6) Uani 1 1 d .
N1 N 0.99355(18) 0.6751(3) 0.34362(19) 0.0243(6) Uani 1 1 d .
N18 N 0.7208(2) 1.2631(4) 0.3549(2) 0.0332(6) Uani 1 1 d .
C2 C 0.8906(2) 0.6654(4) 0.3859(2) 0.0255(7) Uani 1 1 d .
H2A H 0.9095 0.6342 0.4649 0.031 Uiso 1 1 calc R
H2B H 0.8374 0.5746 0.3450 0.031 Uiso 1 1 calc R
C3 C 0.8409(2) 0.8533(4) 0.3672(2) 0.0204(6) Uani 1 1 d .
C4 C 0.9018(2) 0.9547(4) 0.2934(2) 0.0220(6) Uani 1 1 d .
H4 H 0.9111 1.0839 0.3160 0.026 Uiso 1 1 calc R
C5 C 1.0170(2) 0.8620(4) 0.3163(2) 0.0240(6) Uani 1 1 d .
H5A H 1.0485 0.8659 0.2508 0.029 Uiso 1 1 calc R
H5B H 1.0707 0.9202 0.3786 0.029 Uiso 1 1 calc R
C9 C 0.9445(2) 0.4979(4) 0.1449(2) 0.0254(6) Uani 1 1 d .
C10 C 0.8423(2) 0.4053(4) 0.1262(2) 0.0262(7) Uani 1 1 d .
H10 H 0.8202 0.3470 0.1850 0.031 Uiso 1 1 calc R
C11 C 0.7736(2) 0.3993(4) 0.0207(2) 0.0282(7) Uani 1 1 d .
H11 H 0.7042 0.3358 0.0080 0.034 Uiso 1 1 calc R
C12 C 0.8036(2) 0.4840(4) -0.0669(2) 0.0304(7) Uani 1 1 d .
C13 C 0.9039(2) 0.5805(4) -0.0460(2) 0.0301(7) Uani 1 1 d .
H13 H 0.9244 0.6430 -0.1043 0.036 Uiso 1 1 calc R
C14 C 0.9747(2) 0.5869(4) 0.0588(2) 0.0289(7) Uani 1 1 d .
H14 H 1.0435 0.6518 0.0716 0.035 Uiso 1 1 calc R
C15 C 0.7286(2) 0.4723(5) -0.1815(2) 0.0381(9) Uani 1 1 d .
H15A H 0.6511 0.5029 -0.1797 0.046 Uiso 1 1 calc R
H15B H 0.7306 0.3495 -0.2096 0.046 Uiso 1 1 calc R
H15C H 0.7552 0.5569 -0.2296 0.046 Uiso 1 1 calc R
C16 C 0.7548(2) 0.9241(4) 0.4016(2) 0.0230(6) Uani 1 1 d .
C17 C 0.7346(2) 1.1116(5) 0.3747(2) 0.0257(7) Uani 1 1 d .
C19 C 0.7135(2) 0.6743(4) 0.5259(2) 0.0317(7) Uani 1 1 d .
H19A H 0.7761 0.7140 0.5858 0.038 Uiso 1 1 calc R
H19B H 0.7402 0.5825 0.4822 0.038 Uiso 1 1 calc R
H19C H 0.6539 0.6232 0.5566 0.038 Uiso 1 1 calc R
C20 C 0.6670(2) 0.8347(4) 0.4529(2) 0.0260(7) Uani 1 1 d .
C21 C 0.5713(2) 0.7705(5) 0.3563(2) 0.0386(9) Uani 1 1 d .
H21A H 0.5097 0.7209 0.3847 0.046 Uiso 1 1 calc R
H21B H 0.5999 0.6773 0.3149 0.046 Uiso 1 1 calc R
H21C H 0.5433 0.8725 0.3078 0.046 Uiso 1 1 calc R
C22 C 0.6194(2) 0.9722(5) 0.5209(2) 0.0371(9) Uani 1 1 d .
H22A H 0.6804 1.0185 0.5802 0.045 Uiso 1 1 calc R
H22B H 0.5626 0.9139 0.5525 0.045 Uiso 1 1 calc R
H22C H 0.5847 1.0720 0.4736 0.045 Uiso 1 1 calc R
C23 C 0.8380(2) 0.9409(4) 0.1739(2) 0.0226(6) Uani 1 1 d .
H23 H 0.8739 0.9891 0.1210 0.027 Uiso 1 1 calc R
C24 C 0.7369(2) 0.8681(4) 0.1359(2) 0.0224(6) Uani 1 1 d .
H24 H 0.7040 0.8135 0.1891 0.027 Uiso 1 1 calc R
C25 C 0.6694(2) 0.8614(4) 0.0214(2) 0.0234(6) Uani 1 1 d .
C26 C 0.5662(2) 0.7713(4) -0.0022(2) 0.0249(7) Uani 1 1 d .
H26 H 0.5421 0.7122 0.0553 0.030 Uiso 1 1 calc R
C27 C 0.4979(2) 0.7667(4) -0.1087(2) 0.0277(7) Uani 1 1 d .
H27 H 0.4279 0.7050 -0.1236 0.033 Uiso 1 1 calc R
C28 C 0.5328(2) 0.8524(4) -0.1926(2) 0.0289(7) Uani 1 1 d .
H28 H 0.4862 0.8508 -0.2651 0.035 Uiso 1 1 calc R
C29 C 0.6352(2) 0.9402(4) -0.1707(2) 0.0302(7) Uani 1 1 d .
H29 H 0.6590 0.9985 -0.2286 0.036 Uiso 1 1 calc R
C30 C 0.7034(2) 0.9441(4) -0.0653(2) 0.0267(7) Uani 1 1 d .
H30 H 0.7742 1.0035 -0.0517 0.032 Uiso 1 1 calc R

loop_
_atom_site_aniso_label
_atom_site_aniso_U_11
_atom_site_aniso_U_22
_atom_site_aniso_U_33
_atom_site_aniso_U_23
_atom_site_aniso_U_13
_atom_site_aniso_U_12
S6 0.0205(3) 0.0205(4) 0.0400(4) -0.0015(4) 0.0044(3) 0.0022(3)
O7 0.0288(12) 0.0199(13) 0.0476(13) 0.0028(10) 0.0021(10) 0.0032(10)
O8 0.0189(10) 0.0297(15) 0.0584(13) -0.0064(10) 0.0102(9) 0.0006(9)
N1 0.0206(12) 0.0196(14) 0.0331(13) 0.0003(11) 0.0073(10) -0.0021(11)
N18 0.0295(14) 0.0276(17) 0.0441(16) 0.0000(13) 0.0118(12) 0.0019(12)
C2 0.0236(14) 0.0233(18) 0.0312(15) 0.0040(13) 0.0095(12) 0.0024(13)
C3 0.0197(14) 0.0194(16) 0.0211(13) 0.0013(12) 0.0029(11) -0.0030(12)
C4 0.0247(14) 0.0171(17) 0.0244(13) -0.0003(11) 0.0063(11) -0.0032(12)
C5 0.0227(15) 0.0181(16) 0.0317(15) 0.0022(13) 0.0075(12) -0.0029(13)
C9 0.0233(13) 0.0187(16) 0.0347(14) -0.0044(14) 0.0080(11) 0.0026(14)
C10 0.0274(15) 0.0206(18) 0.0312(15) -0.0004(13) 0.0084(12) 0.0018(13)
C11 0.0242(15) 0.0235(19) 0.0378(17) 0.0009(13) 0.0091(13) 0.0011(13)
C12 0.0301(15) 0.028(2) 0.0358(15) -0.0028(14) 0.0135(13) 0.0077(14)
C13 0.0348(17) 0.0249(18) 0.0370(17) 0.0025(13) 0.0208(14) 0.0049(14)
C14 0.0253(15) 0.0196(17) 0.0474(18) -0.0045(13) 0.0198(14) -0.0019(13)
C15 0.0403(18) 0.043(3) 0.0331(16) -0.0005(15) 0.0120(14) 0.0111(16)
C16 0.0247(15) 0.0220(16) 0.0222(14) 0.0025(12) 0.0057(12) -0.0015(13)
C17 0.0233(16) 0.029(2) 0.0267(15) -0.0041(13) 0.0090(13) -0.0013(14)
C19 0.0304(16) 0.034(2) 0.0337(16) 0.0083(14) 0.0132(13) -0.0039(15)
C20 0.0228(15) 0.035(2) 0.0196(13) -0.0007(12) 0.0042(11) -0.0023(14)
C21 0.0277(17) 0.060(2) 0.0259(15) 0.0058(15) 0.0025(13) -0.0172(17)
C22 0.0368(17) 0.045(3) 0.0335(16) 0.0010(15) 0.0173(13) 0.0020(16)
C23 0.0245(14) 0.0189(15) 0.0263(15) 0.0040(11) 0.0102(12) 0.0019(12)
C24 0.0269(14) 0.0216(16) 0.0216(13) 0.0041(12) 0.0114(11) -0.0006(13)
C25 0.0249(15) 0.0235(17) 0.0232(14) -0.0005(12) 0.0083(12) 0.0031(13)
C26 0.0242(15) 0.0257(18) 0.0276(15) 0.0007(12) 0.0121(12) 0.0004(13)
C27 0.0215(15) 0.0310(19) 0.0312(15) -0.0035(14) 0.0075(12) -0.0044(13)
C28 0.0294(16) 0.0327(19) 0.0241(14) 0.0003(14) 0.0053(12) -0.0010(14)
C29 0.0356(17) 0.0336(19) 0.0236(15) 0.0047(13) 0.0111(13) -0.0027(15)
C30 0.0251(15) 0.0279(18) 0.0279(15) 0.0008(13) 0.0080(12) -0.0055(13)

loop_
_atom_type_symbol
_atom_type_description
_atom_type_scat_dispersion_real
_atom_type_scat_dispersion_imag
_atom_type_scat_source
C C 0.0181 0.0091
;
International Tables for Crystallography
(Vol. C, Tables 4.2.6.8 and 6.1.1.4)
;
H H 0.0000 0.0000
;
International Tables for Crystallography
(Vol. C, Table 6.1.1.4)
;
O O 0.0492 0.0322
;
International Tables for Crystallography
(Vol. C, Tables 4.2.6.8 and 6.1.1.4)
;
N N 0.0311 0.0180
;
International Tables for Crystallography
(Vol. C, Tables 4.2.6.8 and 6.1.1.4)
;
S S 0.3331 0.5567
;
International Tables for Crystallography
(Vol. C, Tables 4.2.6.8 and 6.1.1.4)
;

loop_
_geom_angle_atom_site_label_1
_geom_angle_atom_site_label_2
_geom_angle_atom_site_label_3
_geom_angle
O8 S6 O7 120.70(12)
O8 S6 N1 106.29(12)
O7 S6 N1 105.88(11)
O8 S6 C9 106.77(12)
O7 S6 C9 107.77(14)
N1 S6 C9 109.07(13)
C5 N1 C2 111.0(2)
C5 N1 S6 120.22(18)
C2 N1 S6 121.7(2)
N1 C2 C3 104.1(2)
N1 C2 H2A 110.9
C3 C2 H2A 110.9
N1 C2 H2B 110.9
C3 C2 H2B 110.9
H2A C2 H2B 108.9
C16 C3 C2 129.0(2)
C16 C3 C4 122.8(3)
C2 C3 C4 108.1(2)
C23 C4 C3 111.0(2)
C23 C4 C5 112.6(2)
C3 C4 C5 103.2(2)
C23 C4 H4 110.0
C3 C4 H4 110.0
C5 C4 H4 110.0
N1 C5 C4 104.2(2)
N1 C5 H5A 110.9
C4 C5 H5A 110.9
N1 C5 H5B 110.9
C4 C5 H5B 110.9
H5A C5 H5B 108.9
C14 C9 C10 119.9(3)
C14 C9 S6 120.0(2)
C10 C9 S6 120.0(2)
C11 C10 C9 119.2(3)
C11 C10 H10 120.4
C9 C10 H10 120.4
C10 C11 C12 121.6(3)
C10 C11 H11 119.2
C12 C11 H11 119.2
C13 C12 C11 118.3(3)
C13 C12 C15 121.0(3)
C11 C12 C15 120.7(3)
C14 C13 C12 121.0(3)
C14 C13 H13 119.5
C12 C13 H13 119.5
C13 C14 C9 119.8(3)
C13 C14 H14 120.1
C9 C14 H14 120.1
C12 C15 H15A 109.5
C12 C15 H15B 109.5
H15A C15 H15B 109.5
C12 C15 H15C 109.5
H15A C15 H15C 109.5
H15B C15 H15C 109.5
C3 C16 C17 114.1(3)
C3 C16 C20 130.7(3)
C17 C16 C20 114.8(3)
N18 C17 C16 178.3(3)
C20 C19 H19A 109.5
C20 C19 H19B 109.5
H19A C19 H19B 109.5
C20 C19 H19C 109.5
H19A C19 H19C 109.5
H19B C19 H19C 109.5
C19 C20 C16 113.2(2)
C19 C20 C22 108.8(2)
C16 C20 C22 110.2(3)
C19 C20 C21 109.4(3)
C16 C20 C21 106.2(2)
C22 C20 C21 108.9(2)
C20 C21 H21A 109.5
C20 C21 H21B 109.5
H21A C21 H21B 109.5
C20 C21 H21C 109.5
H21A C21 H21C 109.5
H21B C21 H21C 109.5
C20 C22 H22A 109.5
C20 C22 H22B 109.5
H22A C22 H22B 109.5
C20 C22 H22C 109.5
H22A C22 H22C 109.5
H22B C22 H22C 109.5
C24 C23 C4 126.4(2)
C24 C23 H23 116.8
C4 C23 H23 116.8
C23 C24 C25 128.1(2)
C23 C24 H24 116.0
C25 C24 H24 116.0
C26 C25 C30 118.1(2)
C26 C25 C24 119.2(2)
C30 C25 C24 122.8(2)
C27 C26 C25 121.1(3)
C27 C26 H26 119.5
C25 C26 H26 119.5
C28 C27 C26 119.6(3)
C28 C27 H27 120.2
C26 C27 H27 120.2
C29 C28 C27 119.9(3)
C29 C28 H28 120.0
C27 C28 H28 120.0
C28 C29 C30 120.5(3)
C28 C29 H29 119.7
C30 C29 H29 119.7
C29 C30 C25 120.7(3)
C29 C30 H30 119.6
C25 C30 H30 119.6

loop_
_geom_bond_atom_site_label_1
_geom_bond_atom_site_label_2
_geom_bond_distance
S6 O8 1.4347(18)
S6 O7 1.439(2)
S6 N1 1.619(2)
S6 C9 1.761(3)
N1 C5 1.475(3)
N1 C2 1.483(3)
N18 C17 1.156(4)
C2 C3 1.518(4)
C2 H2A 0.9900
C2 H2B 0.9900
C3 C16 1.339(4)
C3 C4 1.522(3)
C4 C23 1.517(3)
C4 C5 1.532(3)
C4 H4 1.0000
C5 H5A 0.9900
C5 H5B 0.9900
C9 C14 1.392(4)
C9 C10 1.396(4)
C10 C11 1.386(4)
C10 H10 0.9500
C11 C12 1.392(4)
C11 H11 0.9500
C12 C13 1.391(4)
C12 C15 1.509(4)
C13 C14 1.388(4)
C13 H13 0.9500
C14 H14 0.9500
C15 H15A 0.9800
C15 H15B 0.9800
C15 H15C 0.9800
C16 C17 1.440(4)
C16 C20 1.532(4)
C19 C20 1.526(4)
C19 H19A 0.9800
C19 H19B 0.9800
C19 H19C 0.9800
C20 C22 1.534(4)
C20 C21 1.543(4)
C21 H21A 0.9800
C21 H21B 0.9800
C21 H21C 0.9800
C22 H22A 0.9800
C22 H22B 0.9800
C22 H22C 0.9800
C23 C24 1.328(4)
C23 H23 0.9500
C24 C25 1.474(3)
C24 H24 0.9500
C25 C26 1.395(4)
C25 C30 1.399(4)
C26 C27 1.395(4)
C26 H26 0.9500
C27 C28 1.383(4)
C27 H27 0.9500
C28 C29 1.380(4)
C28 H28 0.9500
C29 C30 1.383(4)
C29 H29 0.9500
C30 H30 0.9500

loop_
_geom_torsion_atom_site_label_1
_geom_torsion_atom_site_label_2
_geom_torsion_atom_site_label_3
_geom_torsion_atom_site_label_4
_geom_torsion
O8 S6 N1 C5 41.4(2)
O7 S6 N1 C5 170.9(2)
C9 S6 N1 C5 -73.4(2)
O8 S6 N1 C2 -170.6(2)
O7 S6 N1 C2 -41.1(2)
C9 S6 N1 C2 74.6(2)
C5 N1 C2 C3 8.3(3)
S6 N1 C2 C3 -142.3(2)
N1 C2 C3 C16 -171.7(3)
N1 C2 C3 C4 11.8(3)
C16 C3 C4 C23 -82.3(3)
C2 C3 C4 C23 94.5(3)
C16 C3 C4 C5 156.9(3)
C2 C3 C4 C5 -26.3(3)
C2 N1 C5 C4 -24.7(3)
S6 N1 C5 C4 126.4(2)
C23 C4 C5 N1 -89.3(3)
C3 C4 C5 N1 30.4(3)
O8 S6 C9 C14 -22.0(3)
O7 S6 C9 C14 -153.1(2)
N1 S6 C9 C14 92.4(3)
O8 S6 C9 C10 160.1(2)
O7 S6 C9 C10 29.1(3)
N1 S6 C9 C10 -85.4(3)
C14 C9 C10 C11 1.7(4)
S6 C9 C10 C11 179.6(2)
C9 C10 C11 C12 -0.2(4)
C10 C11 C12 C13 -1.8(4)
C10 C11 C12 C15 178.6(3)
C11 C12 C13 C14 2.4(4)
C15 C12 C13 C14 -178.0(3)
C12 C13 C14 C9 -1.0(4)
C10 C9 C14 C13 -1.1(4)
S6 C9 C14 C13 -179.0(2)
C2 C3 C16 C17 176.2(3)
C4 C3 C16 C17 -7.7(4)
C2 C3 C16 C20 -11.4(5)
C4 C3 C16 C20 164.7(3)
C3 C16 C17 N18 -67(11)
C20 C16 C17 N18 119(11)
C3 C16 C20 C19 34.0(4)
C17 C16 C20 C19 -153.7(3)
C3 C16 C20 C22 156.1(3)
C17 C16 C20 C22 -31.6(3)
C3 C16 C20 C21 -86.1(4)
C17 C16 C20 C21 86.3(3)
C3 C4 C23 C24 6.6(4)
C5 C4 C23 C24 121.7(3)
C4 C23 C24 C25 176.1(3)
C23 C24 C25 C26 177.4(3)
C23 C24 C25 C30 -3.6(5)
C30 C25 C26 C27 -1.2(4)
C24 C25 C26 C27 177.9(3)
C25 C26 C27 C28 0.1(5)
C26 C27 C28 C29 0.7(5)
C27 C28 C29 C30 -0.3(5)
C28 C29 C30 C25 -0.9(5)
C26 C25 C30 C29 1.6(4)
C24 C25 C30 C29 -177.4(3)
